data_1519699
loop_
_publ_author_name
'Yao, Peng-Fei'
'Li, Hai-Ye'
'Huang, Fu-Ping'
'Yu, Qing'
'Qin, Xao-Huan'
'Tang, Jie'
'Tao, Ye'
'Bian, He-Dong'

_publ_section_title
;
 A series of multidimensional MOFs incorporating a new N-heterocyclic
 building block:
 5,5&#x2032;-di(pyridin-4-yl)-3,3&#x2032;-bi(1,2,4-triazole)
;
_journal_issue 60
_journal_name_full 'RSC Advances'
_journal_page_first 48596
_journal_page_last 48606
_journal_paper_doi 10.1039/C5RA06273J
_journal_volume 5
_journal_year 2015
_chemical_formula_moiety 'C28 H16 Cl8 Co5 N16, 2(C6 H15 N)'
_chemical_formula_sum 'C40 H46 Cl8 Co5 N18'
_chemical_formula_weight 1357.20
_chemical_name_systematic
;
 ? 
;
_space_group_crystal_system triclinic
_space_group_IT_number 2
_space_group_name_Hall '-P 1'
_space_group_name_H-M_alt 'P -1'
_symmetry_space_group_name_Hall '-P 1'
_symmetry_space_group_name_H-M 'P -1'
_atom_sites_solution_hydrogens geom
_atom_sites_solution_primary direct
_atom_sites_solution_secondary difmap
_audit_creation_date 2014-11-04
_audit_creation_method
;
  Olex2 1.2-ac2
  (compiled 2012.03.06 svn.r2239, GUI svn.r4109)
;
_audit_update_record
;
2014-11-10 deposited with the CCDC.
2015-05-18 downloaded from the CCDC.
;
_cell_angle_alpha 63.593(5)
_cell_angle_beta 88.025(4)
_cell_angle_gamma 67.331(5)
_cell_formula_units_Z 1
_cell_length_a 11.5936(6)
_cell_length_b 11.9201(7)
_cell_length_c 12.1223(6)
_cell_measurement_reflns_used 3158
_cell_measurement_temperature 299.4(7)
_cell_measurement_theta_max 29.1725
_cell_measurement_theta_min 2.9207
_cell_volume 1365.41(16)
_computing_cell_refinement
;
CrysAlisPro, Agilent Technologies,
Version 1.171.35.21 (release 20-01-2012 CrysAlis171 .NET)
(compiled Jan 23 2012,18:06:46)
;
_computing_data_collection
;
CrysAlisPro, Agilent Technologies,
Version 1.171.35.21 (release 20-01-2012 CrysAlis171 .NET)
(compiled Jan 23 2012,18:06:46)
;
_computing_data_reduction
;
CrysAlisPro, Agilent Technologies,
Version 1.171.35.21 (release 20-01-2012 CrysAlis171 .NET)
(compiled Jan 23 2012,18:06:46)
;
_computing_molecular_graphics
;
O. V. Dolomanov, L. J. Bourhis, R. J. Gildea, J. A. K. Howard and H. Puschmann,
OLEX2: a complete structure solution, refinement and analysis program.
J. Appl. Cryst. (2009). 42, 339-341.
;
_computing_publication_material
;
O. V. Dolomanov, L. J. Bourhis, R. J. Gildea, J. A. K. Howard and H. Puschmann,
OLEX2: a complete structure solution, refinement and analysis program.
J. Appl. Cryst. (2009). 42, 339-341.
;
_computing_structure_refinement
;
XL, G.M. Sheldrick, Acta Cryst.
(2008). A64, 112-122
;
_computing_structure_solution 'SHELXS-97 (Sheldrick, 1990)'
_diffrn_ambient_temperature 299.4(7)
_diffrn_detector_area_resol_mean 16.1623
_diffrn_measured_fraction_theta_full 0.998
_diffrn_measured_fraction_theta_max 0.998
_diffrn_measurement_details
;
  1 omega  -16.00   21.00   0.5000   27.0000
omega____ theta____ kappa____ phi______ frames
    -      -15.6281  -99.0000   60.0000 74

  2 omega  -18.00   17.00   0.5000   27.0000
omega____ theta____ kappa____ phi______ frames
    -      -15.6281  -99.0000  -60.0000 70

  3 omega  -17.00   20.00   0.5000   27.0000
omega____ theta____ kappa____ phi______ frames
    -      -15.6281  -99.0000 -180.0000 74

  4 omega  -48.00   36.00   0.5000   27.0000
omega____ theta____ kappa____ phi______ frames
    -       19.6906  -57.0000  -90.0000 168

  5 omega  -49.00   38.00   0.5000   27.0000
omega____ theta____ kappa____ phi______ frames
    -       19.6906  -57.0000   30.0000 174

  6 omega  -47.00   35.00   0.5000   27.0000
omega____ theta____ kappa____ phi______ frames
    -       19.6906  -57.0000  150.0000 164

  7 omega    1.00   88.00   0.5000   27.0000
omega____ theta____ kappa____ phi______ frames
    -       19.6906   57.0000 -180.0000 174

  8 omega   -1.00   83.00   0.5000   27.0000
omega____ theta____ kappa____ phi______ frames
    -       19.6906   45.0000  -42.0000 168

  9 omega    1.00   88.00   0.5000   27.0000
omega____ theta____ kappa____ phi______ frames
    -       19.6906   57.0000   60.0000 174
;
_diffrn_measurement_device_type 'SuperNova, Single source at offset), Eos'
_diffrn_measurement_method '\w scans'
_diffrn_orient_matrix_UB_11 0.0333782000
_diffrn_orient_matrix_UB_12 -0.0708338000
_diffrn_orient_matrix_UB_13 0.0172613000
_diffrn_orient_matrix_UB_21 -0.0485220000
_diffrn_orient_matrix_UB_22 -0.0139605000
_diffrn_orient_matrix_UB_23 0.0332027000
_diffrn_orient_matrix_UB_31 -0.0324306000
_diffrn_orient_matrix_UB_32 0.0105209000
_diffrn_orient_matrix_UB_33 -0.0546656000
_diffrn_radiation_monochromator mirror
_diffrn_radiation_type 'Mo K\a'
_diffrn_radiation_wavelength 0.7107
_diffrn_reflns_av_R_equivalents 0.0712
_diffrn_reflns_av_unetI/netI 0.0990
_diffrn_reflns_limit_h_max 14
_diffrn_reflns_limit_h_min -14
_diffrn_reflns_limit_k_max 14
_diffrn_reflns_limit_k_min -14
_diffrn_reflns_limit_l_max 15
_diffrn_reflns_limit_l_min -15
_diffrn_reflns_number 16802
_diffrn_reflns_theta_full 26.36
_diffrn_reflns_theta_max 26.36
_diffrn_reflns_theta_min 2.93
_diffrn_source 'SuperNova (Mo) X-ray Source'
_exptl_absorpt_coefficient_mu 1.927
_exptl_absorpt_correction_T_max 1.00000
_exptl_absorpt_correction_T_min 0.92765
_exptl_absorpt_correction_type multi-scan
_exptl_absorpt_process_details
;
CrysAlisPro, Agilent Technologies,
Version 1.171.35.21 (release 20-01-2012 CrysAlis171 .NET)
(compiled Jan 23 2012,18:06:46)
Empirical absorption correction using spherical harmonics,
 implemented in SCALE3 ABSPACK scaling algorithm.
;
_exptl_crystal_colour glaucous
_exptl_crystal_density_diffrn 1.651
_exptl_crystal_density_method 'not measured'
_exptl_crystal_description needle
_exptl_crystal_F_000 683
_exptl_crystal_size_max 0.25
_exptl_crystal_size_mid 0.19
_exptl_crystal_size_min 0.08
_refine_diff_density_max 0.850
_refine_diff_density_min -0.488
_refine_diff_density_rms 0.102
_refine_ls_extinction_method none
_refine_ls_goodness_of_fit_ref 1.040
_refine_ls_hydrogen_treatment mixed
_refine_ls_matrix_type full
_refine_ls_number_parameters 325
_refine_ls_number_reflns 5578
_refine_ls_number_restraints 36
_refine_ls_restrained_S_all 1.048
_refine_ls_R_factor_all 0.1097
_refine_ls_R_factor_gt 0.0652
_refine_ls_shift/su_max 0.000
_refine_ls_shift/su_mean 0.000
_refine_ls_structure_factor_coef Fsqd
_refine_ls_weighting_details 'calc w=1/[\s^2^(Fo^2^)+(0.0512P)^2^+0.8577P] where P=(Fo^2^+2Fc^2^)/3'
_refine_ls_weighting_scheme calc
_refine_ls_wR_factor_gt 0.1246
_refine_ls_wR_factor_ref 0.1433
_reflns_number_gt 3667
_reflns_number_total 5578
_reflns_threshold_expression >2sigma(I)
_cod_data_source_file c5ra06273j2.cif
_cod_data_source_block 0606-ypf-055
_cod_original_cell_volume 1365.40(12)
_cod_database_code 1519699
_reflns_odcompleteness_completeness 99.84
_reflns_odcompleteness_iscentric 1
_reflns_odcompleteness_theta 26.32

loop_
_space_group_symop_id
_space_group_symop_operation_xyz
1 'x, y, z'
2 '-x, -y, -z'

loop_
_atom_site_label
_atom_site_type_symbol
_atom_site_fract_x
_atom_site_fract_y
_atom_site_fract_z
_atom_site_U_iso_or_equiv
_atom_site_adp_type
_atom_site_occupancy
_atom_site_symmetry_multiplicity
_atom_site_calc_flag
_atom_site_refinement_flags
Co3 Co 0.79802(7) 0.18642(9) 0.83959(7) 0.0311(2) Uani 1 1 d .
Co1 Co 0.75840(7) 0.45878(9) 0.30276(7) 0.0304(2) Uani 1 1 d .
Co2 Co 0.5000 0.5000 0.5000 0.0253(3) Uani 1 2 d S
Cl1 Cl 0.7580(2) 0.5951(2) 0.10559(15) 0.0718(6) Uani 1 1 d .
Cl2 Cl 0.92818(16) 0.2609(2) 0.40573(18) 0.0621(5) Uani 1 1 d .
Cl3 Cl 0.63834(16) 0.25759(18) 0.69018(14) 0.0481(4) Uani 1 1 d .
Cl4 Cl 0.86950(17) -0.04090(18) 0.94548(17) 0.0567(5) Uani 1 1 d .
N1 N 0.7253(4) 0.2628(5) -0.0411(4) 0.0344(12) Uani 1 1 d .
N2 N 0.4700(4) 0.3223(5) 0.2935(4) 0.0316(11) Uani 1 1 d .
N3 N 0.6106(4) 0.4058(5) 0.3069(4) 0.0271(11) Uani 1 1 d .
N4 N 0.5321(4) 0.4167(5) 0.3899(4) 0.0259(11) Uani 1 1 d .
N5 N 0.3613(4) 0.4430(5) 0.5226(4) 0.0275(11) Uani 1 1 d .
N6 N 0.2727(4) 0.4366(5) 0.5972(4) 0.0286(11) Uani 1 1 d .
N7 N 0.2742(4) 0.3158(5) 0.4972(4) 0.0322(12) Uani 1 1 d .
N8 N -0.0674(4) 0.2483(5) 0.7598(4) 0.0334(12) Uani 1 1 d .
N9 N 0.7021(8) 0.9249(8) 0.7388(7) 0.075(2) Uani 1 1 d .
C1 C 0.8005(6) 0.2514(7) 0.0479(6) 0.0453(18) Uani 1 1 d .
H1 H 0.8869 0.2237 0.0452 0.054 Uiso 1 1 calc R
C2 C 0.7545(5) 0.2794(7) 0.1441(6) 0.0414(16) Uani 1 1 d .
H2 H 0.8094 0.2716 0.2039 0.050 Uiso 1 1 calc R
C3 C 0.6276(5) 0.3187(6) 0.1510(5) 0.0287(13) Uani 1 1 d .
C4 C 0.5500(5) 0.3304(6) 0.0586(5) 0.0323(14) Uani 1 1 d .
H4 H 0.4633 0.3582 0.0591 0.039 Uiso 1 1 calc R
C5 C 0.6023(5) 0.3006(6) -0.0338(5) 0.0334(14) Uani 1 1 d .
H5 H 0.5492 0.3072 -0.0942 0.040 Uiso 1 1 calc R
C6 C 0.5702(5) 0.3482(6) 0.2510(5) 0.0268(13) Uani 1 1 d .
C7 C 0.4520(5) 0.3648(6) 0.3803(5) 0.0266(13) Uani 1 1 d .
C8 C 0.3590(5) 0.3705(6) 0.4641(5) 0.0268(13) Uani 1 1 d .
C9 C 0.2215(5) 0.3607(6) 0.5791(5) 0.0294(13) Uani 1 1 d .
C10 C 0.1208(5) 0.3256(6) 0.6431(5) 0.0294(14) Uani 1 1 d .
C11 C 0.1177(6) 0.2021(7) 0.6658(6) 0.0495(19) Uani 1 1 d .
H11 H 0.1789 0.1425 0.6424 0.059 Uiso 1 1 calc R
C12 C 0.0220(7) 0.1689(7) 0.7238(6) 0.0521(19) Uani 1 1 d .
H12 H 0.0208 0.0860 0.7381 0.063 Uiso 1 1 calc R
C13 C -0.0637(5) 0.3668(7) 0.7377(6) 0.0401(16) Uani 1 1 d .
H13 H -0.1262 0.4248 0.7616 0.048 Uiso 1 1 calc R
C14 C 0.0281(6) 0.4068(7) 0.6812(6) 0.0454(17) Uani 1 1 d .
H14 H 0.0273 0.4900 0.6686 0.054 Uiso 1 1 calc R
C15 C 0.6597(13) 0.9769(13) 0.6037(12) 0.157(5) Uani 1 1 d U
H15A H 0.6485 0.9059 0.5924 0.189 Uiso 1 1 calc R
H15B H 0.5786 1.0559 0.5756 0.189 Uiso 1 1 calc R
C16 C 0.7510(11) 1.0161(11) 0.5292(11) 0.145(5) Uani 1 1 d U
H16A H 0.7080 1.1057 0.4592 0.218 Uiso 1 1 calc R
H16B H 0.7937 0.9505 0.4997 0.218 Uiso 1 1 calc R
H16C H 0.8119 1.0181 0.5792 0.218 Uiso 1 1 calc R
C17 C 0.8216(11) 0.7923(12) 0.7958(10) 0.117(4) Uani 1 1 d U
H17A H 0.8907 0.8133 0.7582 0.141 Uiso 1 1 calc R
H17B H 0.8391 0.7653 0.8838 0.141 Uiso 1 1 calc R
C18 C 0.8267(11) 0.6811(11) 0.7878(10) 0.119(4) Uani 1 1 d U
H18A H 0.8310 0.6964 0.7033 0.179 Uiso 1 1 calc R
H18B H 0.7521 0.6660 0.8123 0.179 Uiso 1 1 calc R
H18C H 0.9005 0.6018 0.8422 0.179 Uiso 1 1 calc R
C19 C 0.5943(13) 0.9054(14) 0.8068(13) 0.155(5) Uani 1 1 d U
H19A H 0.5625 0.8586 0.7760 0.186 Uiso 1 1 calc R
H19B H 0.6309 0.8421 0.8940 0.186 Uiso 1 1 calc R
C20 C 0.4920(12) 1.0127(12) 0.8043(13) 0.161(6) Uani 1 1 d U
H20A H 0.4546 1.0798 0.7191 0.242 Uiso 1 1 calc R
H20B H 0.5180 1.0539 0.8453 0.242 Uiso 1 1 calc R
H20C H 0.4309 0.9803 0.8465 0.242 Uiso 1 1 calc R

loop_
_atom_site_aniso_label
_atom_site_aniso_U_11
_atom_site_aniso_U_22
_atom_site_aniso_U_33
_atom_site_aniso_U_23
_atom_site_aniso_U_13
_atom_site_aniso_U_12
Co3 0.0338(5) 0.0459(5) 0.0348(5) -0.0290(4) 0.0199(4) -0.0258(4)
Co1 0.0275(4) 0.0476(5) 0.0324(4) -0.0274(4) 0.0160(3) -0.0219(4)
Co2 0.0259(6) 0.0404(7) 0.0284(6) -0.0255(5) 0.0156(5) -0.0217(5)
Cl1 0.0885(15) 0.1060(18) 0.0339(10) -0.0234(11) 0.0226(10) -0.0650(14)
Cl2 0.0387(10) 0.0647(13) 0.0760(13) -0.0376(11) 0.0007(9) -0.0084(10)
Cl3 0.0539(11) 0.0499(11) 0.0409(9) -0.0176(8) -0.0020(8) -0.0255(9)
Cl4 0.0560(11) 0.0447(11) 0.0689(12) -0.0259(10) 0.0061(10) -0.0208(10)
N1 0.034(3) 0.054(3) 0.037(3) -0.034(3) 0.018(2) -0.025(3)
N2 0.034(3) 0.046(3) 0.036(3) -0.031(3) 0.016(2) -0.024(3)
N3 0.023(2) 0.044(3) 0.029(3) -0.026(2) 0.014(2) -0.018(2)
N4 0.024(2) 0.043(3) 0.029(3) -0.025(2) 0.014(2) -0.021(2)
N5 0.031(3) 0.042(3) 0.027(2) -0.024(2) 0.017(2) -0.023(2)
N6 0.025(2) 0.051(3) 0.028(3) -0.027(2) 0.018(2) -0.024(2)
N7 0.034(3) 0.051(3) 0.035(3) -0.029(3) 0.020(2) -0.031(3)
N8 0.035(3) 0.051(3) 0.036(3) -0.030(3) 0.020(2) -0.028(3)
N9 0.107(6) 0.086(6) 0.076(5) -0.052(5) 0.031(5) -0.065(5)
C1 0.029(3) 0.075(5) 0.056(4) -0.051(4) 0.019(3) -0.021(4)
C2 0.029(3) 0.069(5) 0.044(4) -0.041(4) 0.013(3) -0.020(3)
C3 0.029(3) 0.041(4) 0.033(3) -0.026(3) 0.016(3) -0.021(3)
C4 0.030(3) 0.046(4) 0.033(3) -0.025(3) 0.011(3) -0.019(3)
C5 0.032(3) 0.048(4) 0.034(3) -0.028(3) 0.012(3) -0.020(3)
C6 0.030(3) 0.034(3) 0.024(3) -0.018(3) 0.013(2) -0.017(3)
C7 0.027(3) 0.040(4) 0.028(3) -0.023(3) 0.014(2) -0.020(3)
C8 0.025(3) 0.041(4) 0.028(3) -0.023(3) 0.011(2) -0.018(3)
C9 0.029(3) 0.045(4) 0.026(3) -0.022(3) 0.014(2) -0.022(3)
C10 0.027(3) 0.052(4) 0.027(3) -0.023(3) 0.016(3) -0.028(3)
C11 0.053(4) 0.066(5) 0.077(5) -0.058(4) 0.047(4) -0.045(4)
C12 0.068(5) 0.056(5) 0.071(5) -0.045(4) 0.043(4) -0.047(4)
C13 0.033(4) 0.051(4) 0.054(4) -0.035(4) 0.025(3) -0.023(3)
C14 0.046(4) 0.056(5) 0.066(5) -0.041(4) 0.036(4) -0.038(4)
C15 0.170(9) 0.134(8) 0.156(9) -0.061(7) 0.001(7) -0.057(7)
C16 0.127(9) 0.088(8) 0.172(10) -0.036(7) 0.092(9) -0.033(7)
C17 0.142(8) 0.124(8) 0.098(6) -0.066(6) 0.038(6) -0.050(6)
C18 0.164(10) 0.129(9) 0.120(8) -0.078(7) 0.059(7) -0.094(8)
C19 0.138(8) 0.162(9) 0.188(9) -0.078(7) 0.039(7) -0.090(7)
C20 0.135(10) 0.098(9) 0.245(13) -0.065(9) 0.075(10) -0.066(8)

loop_
_atom_type_symbol
_atom_type_description
_atom_type_scat_dispersion_real
_atom_type_scat_dispersion_imag
_atom_type_scat_source
C C 0.0033 0.0016 'International Tables Vol C Tables 4.2.6.8 and 6.1.1.4'
H H 0.0000 0.0000 'International Tables Vol C Tables 4.2.6.8 and 6.1.1.4'
Cl Cl 0.1484 0.1585 'International Tables Vol C Tables 4.2.6.8 and 6.1.1.4'
Co Co 0.3494 0.9721 'International Tables Vol C Tables 4.2.6.8 and 6.1.1.4'
N N 0.0061 0.0033 'International Tables Vol C Tables 4.2.6.8 and 6.1.1.4'

loop_
_geom_angle_atom_site_label_1
_geom_angle_atom_site_label_2
_geom_angle_atom_site_label_3
_geom_angle
_geom_angle_site_symmetry_1
_geom_angle_site_symmetry_3
Cl4 Co3 Cl3 106.49(7) . .
N1 Co3 Cl3 108.31(14) 1_556 .
N1 Co3 Cl4 107.51(15) 1_556 .
N8 Co3 Cl3 109.58(14) 1_655 .
N8 Co3 Cl4 112.52(16) 1_655 .
N8 Co3 N1 112.18(19) 1_655 1_556
Cl1 Co1 Cl2 118.35(9) . .
N3 Co1 Cl1 107.61(13) . .
N3 Co1 Cl2 105.56(14) . .
N6 Co1 Cl1 109.75(14) 2_666 .
N6 Co1 Cl2 107.69(14) 2_666 .
N6 Co1 N3 107.33(16) 2_666 .
Cl3 Co2 Cl3 180.000(1) . 2_666
N4 Co2 Cl3 89.85(14) . .
N4 Co2 Cl3 90.15(14) 2_666 .
N4 Co2 Cl3 90.15(14) . 2_666
N4 Co2 Cl3 89.85(14) 2_666 2_666
N4 Co2 N4 180.000(1) 2_666 .
N5 Co2 Cl3 87.48(14) . .
N5 Co2 Cl3 92.52(14) . 2_666
N5 Co2 Cl3 87.48(14) 2_666 2_666
N5 Co2 Cl3 92.52(14) 2_666 .
N5 Co2 N4 81.02(17) 2_666 2_666
N5 Co2 N4 98.98(17) . 2_666
N5 Co2 N4 98.98(17) 2_666 .
N5 Co2 N4 81.02(17) . .
N5 Co2 N5 180.0 2_666 .
Co3 Cl3 Co2 132.92(7) . .
C1 N1 Co3 121.4(4) . 1_554
C5 N1 Co3 119.8(4) . 1_554
C5 N1 C1 117.5(5) . .
C7 N2 C6 101.3(4) . .
N4 N3 Co1 118.8(3) . .
N4 N3 C6 104.9(4) . .
C6 N3 Co1 136.1(3) . .
N3 N4 Co2 136.9(3) . .
C7 N4 Co2 116.4(3) . .
C7 N4 N3 106.4(4) . .
N6 N5 Co2 137.4(3) . .
C8 N5 Co2 115.5(3) . .
C8 N5 N6 106.1(4) . .
N5 N6 Co1 118.3(3) . 2_666
N5 N6 C9 105.6(4) . .
C9 N6 Co1 136.1(4) . 2_666
C8 N7 C9 101.7(4) . .
C12 N8 Co3 118.6(4) . 1_455
C12 N8 C13 117.0(5) . .
C13 N8 Co3 124.4(4) . 1_455
C15 N9 C17 113.8(8) . .
C15 N9 C19 107.6(9) . .
C19 N9 C17 110.4(8) . .
N1 C1 H1 118.8 . .
N1 C1 C2 122.4(5) . .
C2 C1 H1 118.8 . .
C1 C2 H2 120.1 . .
C3 C2 C1 119.8(5) . .
C3 C2 H2 120.1 . .
C2 C3 C4 117.6(5) . .
C2 C3 C6 123.7(5) . .
C4 C3 C6 118.6(5) . .
C3 C4 H4 120.3 . .
C5 C4 C3 119.3(5) . .
C5 C4 H4 120.3 . .
N1 C5 C4 123.3(5) . .
N1 C5 H5 118.3 . .
C4 C5 H5 118.3 . .
N2 C6 N3 113.5(4) . .
N2 C6 C3 122.4(5) . .
N3 C6 C3 124.1(5) . .
N2 C7 C8 132.9(5) . .
N4 C7 N2 113.9(4) . .
N4 C7 C8 113.2(4) . .
N5 C8 C7 113.3(5) . .
N7 C8 N5 113.4(4) . .
N7 C8 C7 133.3(5) . .
N6 C9 N7 113.2(5) . .
N6 C9 C10 124.6(5) . .
N7 C9 C10 122.2(5) . .
C11 C10 C9 118.3(5) . .
C14 C10 C9 124.7(5) . .
C14 C10 C11 117.0(5) . .
C10 C11 H11 120.5 . .
C12 C11 C10 118.9(6) . .
C12 C11 H11 120.5 . .
N8 C12 C11 123.7(6) . .
N8 C12 H12 118.2 . .
C11 C12 H12 118.2 . .
N8 C13 H13 118.6 . .
N8 C13 C14 122.9(6) . .
C14 C13 H13 118.6 . .
C10 C14 C13 120.5(6) . .
C10 C14 H14 119.7 . .
C13 C14 H14 119.7 . .
N9 C15 H15A 109.4 . .
N9 C15 H15B 109.4 . .
H15A C15 H15B 108.0 . .
C16 C15 N9 111.2(11) . .
C16 C15 H15A 109.4 . .
C16 C15 H15B 109.4 . .
C15 C16 H16A 109.5 . .
C15 C16 H16B 109.5 . .
C15 C16 H16C 109.5 . .
H16A C16 H16B 109.5 . .
H16A C16 H16C 109.5 . .
H16B C16 H16C 109.5 . .
N9 C17 H17A 107.3 . .
N9 C17 H17B 107.3 . .
H17A C17 H17B 106.9 . .
C18 C17 N9 120.0(10) . .
C18 C17 H17A 107.3 . .
C18 C17 H17B 107.3 . .
C17 C18 H18A 109.5 . .
C17 C18 H18B 109.5 . .
C17 C18 H18C 109.5 . .
H18A C18 H18B 109.5 . .
H18A C18 H18C 109.5 . .
H18B C18 H18C 109.5 . .
N9 C19 H19A 106.8 . .
N9 C19 H19B 106.8 . .
H19A C19 H19B 106.6 . .
C20 C19 N9 122.2(12) . .
C20 C19 H19A 106.8 . .
C20 C19 H19B 106.8 . .
C19 C20 H20A 109.5 . .
C19 C20 H20B 109.5 . .
C19 C20 H20C 109.5 . .
H20A C20 H20B 109.5 . .
H20A C20 H20C 109.5 . .
H20B C20 H20C 109.5 . .

loop_
_geom_bond_atom_site_label_1
_geom_bond_atom_site_label_2
_geom_bond_distance
_geom_bond_site_symmetry_2
Co3 Cl3 2.2541(17) .
Co3 Cl4 2.219(2) .
Co3 N1 2.031(4) 1_556
Co3 N8 2.015(4) 1_655
Co1 Cl1 2.2122(19) .
Co1 Cl2 2.229(2) .
Co1 N3 2.034(4) .
Co1 N6 2.030(4) 2_666
Co2 Cl3 2.6446(17) .
Co2 Cl3 2.6446(17) 2_666
Co2 N4 1.941(4) .
Co2 N4 1.941(4) 2_666
Co2 N5 1.941(4) 2_666
Co2 N5 1.941(4) .
N1 Co3 2.031(4) 1_554
N1 C1 1.337(7) .
N1 C5 1.332(7) .
N2 C6 1.343(7) .
N2 C7 1.336(6) .
N3 N4 1.348(5) .
N3 C6 1.353(6) .
N4 C7 1.331(6) .
N5 N6 1.347(5) .
N5 C8 1.347(6) .
N6 Co1 2.030(4) 2_666
N6 C9 1.348(7) .
N7 C8 1.335(6) .
N7 C9 1.350(6) .
N8 Co3 2.015(4) 1_455
N8 C12 1.320(7) .
N8 C13 1.333(7) .
N9 C15 1.491(13) .
N9 C17 1.517(12) .
N9 C19 1.510(13) .
C1 H1 0.9300 .
C1 C2 1.386(7) .
C2 H2 0.9300 .
C2 C3 1.373(7) .
C3 C4 1.384(7) .
C3 C6 1.477(7) .
C4 H4 0.9300 .
C4 C5 1.375(7) .
C5 H5 0.9300 .
C7 C8 1.460(7) .
C9 C10 1.472(7) .
C10 C11 1.387(8) .
C10 C14 1.366(8) .
C11 H11 0.9300 .
C11 C12 1.385(8) .
C12 H12 0.9300 .
C13 H13 0.9300 .
C13 C14 1.372(8) .
C14 H14 0.9300 .
C15 H15A 0.9700 .
C15 H15B 0.9700 .
C15 C16 1.447(14) .
C16 H16A 0.9600 .
C16 H16B 0.9600 .
C16 H16C 0.9600 .
C17 H17A 0.9700 .
C17 H17B 0.9700 .
C17 C18 1.350(12) .
C18 H18A 0.9600 .
C18 H18B 0.9600 .
C18 H18C 0.9600 .
C19 H19A 0.9700 .
C19 H19B 0.9700 .
C19 C20 1.357(14) .
C20 H20A 0.9600 .
C20 H20B 0.9600 .
C20 H20C 0.9600 .

loop_
_geom_torsion_atom_site_label_1
_geom_torsion_atom_site_label_2
_geom_torsion_atom_site_label_3
_geom_torsion_atom_site_label_4
_geom_torsion
_geom_torsion_site_symmetry_1
_geom_torsion_site_symmetry_4
Co3 N1 C1 C2 -167.9(5) 1_554 .
Co3 N1 C5 C4 168.4(5) 1_554 .
Co3 N8 C12 C11 178.7(5) 1_455 .
Co3 N8 C13 C14 -178.8(5) 1_455 .
Co1 N3 N4 Co2 12.4(7) . .
Co1 N3 N4 C7 -174.7(4) . .
Co1 N3 C6 N2 174.4(4) . .
Co1 N3 C6 C3 -6.9(9) . .
Co1 N6 C9 N7 177.5(4) 2_666 .
Co1 N6 C9 C10 -4.0(9) 2_666 .
Co2 N4 C7 N2 173.1(4) . .
Co2 N4 C7 C8 -4.8(6) . .
Co2 N5 N6 Co1 14.6(7) . 2_666
Co2 N5 N6 C9 -168.1(4) . .
Co2 N5 C8 N7 170.4(4) . .
Co2 N5 C8 C7 -8.0(6) . .
Cl1 Co1 N3 N4 -131.8(4) . .
Cl1 Co1 N3 C6 54.7(6) . .
Cl2 Co1 N3 N4 100.9(4) . .
Cl2 Co1 N3 C6 -72.6(5) . .
Cl3 Co2 Cl3 Co3 178(100) 2_666 .
Cl3 Co2 N4 N3 -99.7(5) . .
Cl3 Co2 N4 N3 80.3(5) 2_666 .
Cl3 Co2 N4 C7 87.9(4) . .
Cl3 Co2 N4 C7 -92.1(4) 2_666 .
Cl3 Co2 N5 N6 81.2(5) . .
Cl3 Co2 N5 N6 -98.8(5) 2_666 .
Cl3 Co2 N5 C8 94.1(4) 2_666 .
Cl3 Co2 N5 C8 -85.9(4) . .
Cl4 Co3 Cl3 Co2 -173.50(9) . .
N1 Co3 Cl3 Co2 71.12(18) 1_556 .
N1 C1 C2 C3 0.9(10) . .
N2 C7 C8 N5 -169.1(6) . .
N2 C7 C8 N7 12.9(11) . .
N3 N4 C7 N2 -1.5(7) . .
N3 N4 C7 C8 -179.4(4) . .
N4 Co2 Cl3 Co3 130.55(15) . .
N4 Co2 Cl3 Co3 -49.45(15) 2_666 .
N4 Co2 N4 N3 56(100) 2_666 .
N4 Co2 N4 C7 -117(100) 2_666 .
N4 Co2 N5 N6 -8.5(6) 2_666 .
N4 Co2 N5 N6 171.5(6) . .
N4 Co2 N5 C8 -175.6(4) 2_666 .
N4 Co2 N5 C8 4.4(4) . .
N4 N3 C6 N2 0.3(6) . .
N4 N3 C6 C3 179.0(5) . .
N4 C7 C8 N5 8.3(7) . .
N4 C7 C8 N7 -169.7(6) . .
N5 Co2 Cl3 Co3 -148.43(15) . .
N5 Co2 Cl3 Co3 31.57(15) 2_666 .
N5 Co2 N4 N3 -7.1(5) 2_666 .
N5 Co2 N4 N3 172.9(5) . .
N5 Co2 N4 C7 -179.5(4) 2_666 .
N5 Co2 N4 C7 0.5(4) . .
N5 Co2 N5 N6 -125(100) 2_666 .
N5 Co2 N5 C8 68(100) 2_666 .
N5 N6 C9 N7 0.9(6) . .
N5 N6 C9 C10 179.3(5) . .
N6 Co1 N3 N4 -13.7(4) 2_666 .
N6 Co1 N3 C6 172.7(5) 2_666 .
N6 N5 C8 N7 -0.6(6) . .
N6 N5 C8 C7 -179.0(4) . .
N6 C9 C10 C11 -149.3(6) . .
N6 C9 C10 C14 31.4(9) . .
N7 C9 C10 C11 29.0(8) . .
N7 C9 C10 C14 -150.3(6) . .
N8 Co3 Cl3 Co2 -51.55(19) 1_655 .
N8 C13 C14 C10 0.8(10) . .
C1 N1 C5 C4 1.2(9) . .
C1 C2 C3 C4 -0.9(10) . .
C1 C2 C3 C6 178.9(6) . .
C2 C3 C4 C5 1.1(9) . .
C2 C3 C6 N2 -147.3(6) . .
C2 C3 C6 N3 34.0(9) . .
C3 C4 C5 N1 -1.3(9) . .
C4 C3 C6 N2 32.4(8) . .
C4 C3 C6 N3 -146.2(6) . .
C5 N1 C1 C2 -1.0(10) . .
C6 N2 C7 N4 1.5(6) . .
C6 N2 C7 C8 178.9(6) . .
C6 N3 N4 Co2 -172.2(4) . .
C6 N3 N4 C7 0.7(6) . .
C6 C3 C4 C5 -178.7(5) . .
C7 N2 C6 N3 -1.1(6) . .
C7 N2 C6 C3 -179.8(5) . .
C8 N5 N6 Co1 -177.5(3) . 2_666
C8 N5 N6 C9 -0.2(6) . .
C8 N7 C9 N6 -1.1(6) . .
C8 N7 C9 C10 -179.6(5) . .
C9 N7 C8 N5 1.0(6) . .
C9 N7 C8 C7 179.0(6) . .
C9 C10 C11 C12 -178.8(6) . .
C9 C10 C14 C13 178.5(5) . .
C10 C11 C12 N8 -0.3(11) . .
C11 C10 C14 C13 -0.8(9) . .
C12 N8 C13 C14 -0.5(9) . .
C13 N8 C12 C11 0.3(10) . .
C14 C10 C11 C12 0.5(9) . .
C15 N9 C17 C18 -55.0(14) . .
C15 N9 C19 C20 -77.4(16) . .
C17 N9 C15 C16 -65.1(13) . .
C17 N9 C19 C20 157.9(14) . .
C19 N9 C15 C16 172.2(10) . .
C19 N9 C17 C18 66.1(12) . .
